data_4061340
loop_
_publ_author_name
'Lee, Young-Joo'
'Lee, Jong-Dae'
'Kim, Sung-Joon'
'Yoo, Byung Woo'
'Ko, Jaejung'
'Suh, Il-Hwan'
'Cheong, Minserk'
'Kang, Sang Ook'

_publ_section_title
;
 Unusual Reactivities of Linear Disilanes with o-Carboranyl Unit
;
_journal_coden_ASTM ORGND7
_journal_issue 3
_journal_name_full Organometallics
_journal_page_first 490
_journal_page_last 497
_journal_paper_doi 10.1021/om0341146
_journal_volume 23
_journal_year 2004
_chemical_formula_sum 'C17 H50 B10 O P2 Pt Si2'
_chemical_formula_weight 691.88
_space_group_IT_number 14
_symmetry_cell_setting monoclinic
_symmetry_space_group_name_Hall '-P 2ybc'
_symmetry_space_group_name_H-M 'P 1 21/c 1'
_cell_angle_alpha 90.00
_cell_angle_beta 94.23(3)
_cell_angle_gamma 90.00
_cell_formula_units_Z 4
_cell_length_a 8.7323(17)
_cell_length_b 19.005(4)
_cell_length_c 19.217(4)
_cell_measurement_temperature 293(2)
_cell_volume 3180.6(11)
_diffrn_ambient_temperature 293(2)
_exptl_crystal_density_diffrn 1.445
_cod_depositor_comments
;
The following automatic conversions were performed:
'_symmetry_cell_setting' value 'Monoclinic' changed to 'monoclinic'
according to '/home/saulius/struct/CIF-dictionaries/cif_core.dic'
dictionary named 'cif_core.dic' version 2.4.1 from 2010-06-29.

Automatic conversion script
Id: cif_fix_enum 1527 2010-12-29 10:47:43Z saulius 
;
_cod_original_sg_symbol_H-M 'P 21/c'
_cod_database_code 4061340

loop_
_symmetry_equiv_pos_as_xyz
'x, y, z'
'-x, y+1/2, -z+1/2'
'-x, -y, -z'
'x, -y-1/2, z-1/2'

loop_
_atom_site_label
_atom_site_type_symbol
_atom_site_fract_x
_atom_site_fract_y
_atom_site_fract_z
_atom_site_U_iso_or_equiv
_atom_site_adp_type
_atom_site_occupancy
_atom_site_calc_flag
_atom_site_refinement_flags
_atom_site_disorder_assembly
_atom_site_disorder_group
Pt1 Pt 0.26965(4) 0.487051(17) 0.282121(18) 0.03492(11) Uani 1 d . . .
P1 P 0.2658(3) 0.37563(13) 0.22745(14) 0.0467(7) Uani 1 d . . .
P2 P 0.4161(3) 0.45779(14) 0.38390(13) 0.0479(6) Uani 1 d . . .
Si1 Si 0.1132(3) 0.55517(13) 0.20094(14) 0.0430(6) Uani 1 d . . .
Si2 Si 0.2755(4) 0.57703(14) 0.36621(14) 0.0476(7) Uani 1 d . . .
O1 O 0.3932(9) 0.5295(3) 0.4260(3) 0.0564(19) Uani 1 d . . .
C1 C 0.4169(14) 0.6121(6) 0.1314(6) 0.060(3) Uani 1 d . . .
C2 C 0.2261(11) 0.6018(4) 0.1268(5) 0.040(2) Uani 1 d . . .
C3 C 0.5170(14) 0.5850(8) 0.1929(7) 0.090(4) Uani 1 d . . .
H3A H 0.5660 0.6239 0.2174 0.135 Uiso 1 calc R . .
H3B H 0.5938 0.5541 0.1767 0.135 Uiso 1 calc R . .
H3C H 0.4549 0.5598 0.2237 0.135 Uiso 1 calc R . .
C4 C 0.0078(15) 0.6312(6) 0.2383(6) 0.071(4) Uani 1 d . . .
H4A H -0.0515 0.6551 0.2015 0.106 Uiso 1 calc R . .
H4B H 0.0806 0.6634 0.2607 0.106 Uiso 1 calc R . .
H4C H -0.0593 0.6140 0.2718 0.106 Uiso 1 calc R . .
C5 C -0.0499(11) 0.5100(6) 0.1503(6) 0.057(3) Uani 1 d . . .
H5A H -0.1131 0.4866 0.1820 0.086 Uiso 1 calc R . .
H5B H -0.0100 0.4760 0.1193 0.086 Uiso 1 calc R . .
H5C H -0.1102 0.5441 0.1236 0.086 Uiso 1 calc R . .
C6 C 0.3798(16) 0.6618(6) 0.3591(6) 0.077(4) Uani 1 d . . .
H6A H 0.4028 0.6811 0.4048 0.116 Uiso 1 calc R . .
H6B H 0.3168 0.6942 0.3314 0.116 Uiso 1 calc R . .
H6C H 0.4737 0.6538 0.3372 0.116 Uiso 1 calc R . .
C7 C 0.1007(14) 0.5960(7) 0.4146(6) 0.074(4) Uani 1 d . . .
H7A H 0.0417 0.5537 0.4180 0.112 Uiso 1 calc R . .
H7B H 0.0393 0.6311 0.3899 0.112 Uiso 1 calc R . .
H7C H 0.1319 0.6128 0.4606 0.112 Uiso 1 calc R . .
C8 C 0.4484(13) 0.3294(6) 0.2376(6) 0.064(3) Uani 1 d . . .
H8A H 0.4803 0.3265 0.2869 0.077 Uiso 1 calc R . .
H8B H 0.4333 0.2818 0.2203 0.077 Uiso 1 calc R . .
C9 C 0.5762(16) 0.3630(8) 0.2003(7) 0.090(4) Uani 1 d . . .
H9A H 0.5442 0.3684 0.1517 0.135 Uiso 1 calc R . .
H9B H 0.6658 0.3336 0.2052 0.135 Uiso 1 calc R . .
H9C H 0.5999 0.4083 0.2203 0.135 Uiso 1 calc R . .
C10 C 0.1468(16) 0.3167(6) 0.2754(7) 0.080(4) Uani 1 d . . .
H10A H 0.1511 0.2698 0.2557 0.096 Uiso 1 calc R . .
H10B H 0.1881 0.3142 0.3236 0.096 Uiso 1 calc R . .
C11 C -0.0185(17) 0.3403(8) 0.2733(10) 0.124(7) Uani 1 d . . .
H11A H -0.0232 0.3872 0.2917 0.186 Uiso 1 calc R . .
H11B H -0.0753 0.3090 0.3010 0.186 Uiso 1 calc R . .
H11C H -0.0621 0.3398 0.2260 0.186 Uiso 1 calc R . .
C12 C 0.2072(17) 0.3598(6) 0.1354(6) 0.077(4) Uani 1 d . . .
H12A H 0.1054 0.3795 0.1257 0.092 Uiso 1 calc R . .
H12B H 0.2763 0.3857 0.1075 0.092 Uiso 1 calc R . .
C13 C 0.2037(16) 0.2844(6) 0.1110(7) 0.087(4) Uani 1 d . . .
H13A H 0.3032 0.2636 0.1207 0.130 Uiso 1 calc R . .
H13B H 0.1765 0.2828 0.0617 0.130 Uiso 1 calc R . .
H13C H 0.1291 0.2586 0.1351 0.130 Uiso 1 calc R . .
C14 C 0.6215(13) 0.4473(6) 0.3856(6) 0.066(3) Uani 1 d . . .
H14A H 0.6630 0.4460 0.4338 0.079 Uiso 1 calc R . .
H14B H 0.6439 0.4024 0.3647 0.079 Uiso 1 calc R . .
C15 C 0.7020(16) 0.5045(8) 0.3481(7) 0.099(5) Uani 1 d . . .
H15A H 0.6755 0.5009 0.2988 0.148 Uiso 1 calc R . .
H15B H 0.8111 0.4995 0.3570 0.148 Uiso 1 calc R . .
H15C H 0.6708 0.5496 0.3645 0.148 Uiso 1 calc R . .
C16 C 0.3655(16) 0.3892(6) 0.4435(6) 0.072(4) Uani 1 d . . .
H16A H 0.3822 0.3437 0.4224 0.087 Uiso 1 calc R . .
H16B H 0.4326 0.3923 0.4859 0.087 Uiso 1 calc R . .
C17 C 0.1992(19) 0.3940(8) 0.4620(8) 0.108(6) Uani 1 d . . .
H17A H 0.1869 0.4344 0.4910 0.162 Uiso 1 calc R . .
H17B H 0.1729 0.3522 0.4867 0.162 Uiso 1 calc R . .
H17C H 0.1331 0.3983 0.4201 0.162 Uiso 1 calc R . .
B3 B 0.3006(15) 0.6840(6) 0.1426(7) 0.053(3) Uani 1 d . . .
H3 H 0.2901 0.7115 0.1923 0.064 Uiso 1 calc R . .
B4 B 0.4656(16) 0.6892(7) 0.0951(6) 0.059(3) Uani 1 d . . .
H4 H 0.5657 0.7205 0.1146 0.071 Uiso 1 calc R . .
B5 B 0.4895(18) 0.6093(7) 0.0516(7) 0.069(4) Uani 1 d . . .
H5 H 0.6035 0.5893 0.0408 0.082 Uiso 1 calc R . .
B6 B 0.3375(19) 0.5530(7) 0.0759(7) 0.069(4) Uani 1 d . . .
H6 H 0.3519 0.4958 0.0827 0.083 Uiso 1 calc R . .
B7 B 0.144(2) 0.6729(7) 0.0832(8) 0.074(4) Uani 1 d . . .
H7 H 0.0307 0.6940 0.0930 0.089 Uiso 1 calc R . .
B8 B 0.299(2) 0.7284(7) 0.0617(8) 0.077(5) Uani 1 d . . .
H8 H 0.2895 0.7860 0.0580 0.093 Uiso 1 calc R . .
B9 B 0.4056(19) 0.6827(7) 0.0058(7) 0.069(4) Uani 1 d . . .
H9 H 0.4632 0.7104 -0.0352 0.083 Uiso 1 calc R . .
B10 B 0.328(2) 0.5960(8) -0.0058(7) 0.084(5) Uani 1 d . . .
H10 H 0.3366 0.5659 -0.0543 0.100 Uiso 1 calc R . .
B11 B 0.168(2) 0.5912(9) 0.0409(6) 0.083(5) Uani 1 d . . .
H11 H 0.0692 0.5584 0.0227 0.100 Uiso 1 calc R . .
B12 B 0.2107(18) 0.6707(9) -0.0017(8) 0.083(5) Uani 1 d . . .
H12 H 0.1402 0.6902 -0.0475 0.100 Uiso 1 calc R . .

loop_
_atom_site_aniso_label
_atom_site_aniso_U_11
_atom_site_aniso_U_22
_atom_site_aniso_U_33
_atom_site_aniso_U_23
_atom_site_aniso_U_13
_atom_site_aniso_U_12
Pt1 0.04050(19) 0.02965(16) 0.03503(17) -0.00086(18) 0.00550(13) -0.0009(2)
P1 0.0485(18) 0.0352(13) 0.0563(17) -0.0050(11) 0.0031(14) 0.0004(11)
P2 0.0618(18) 0.0461(14) 0.0354(14) 0.0022(11) 0.0013(12) 0.0024(13)
Si1 0.0442(16) 0.0378(15) 0.0470(16) -0.0031(11) 0.0049(13) 0.0057(12)
Si2 0.061(2) 0.0412(16) 0.0406(16) -0.0075(12) 0.0054(14) 0.0001(14)
O1 0.082(5) 0.050(4) 0.036(4) -0.009(3) -0.002(3) 0.000(4)
C1 0.063(8) 0.058(7) 0.059(7) 0.017(5) -0.002(6) 0.013(6)
C2 0.046(6) 0.032(5) 0.041(5) -0.005(4) -0.004(4) -0.001(4)
C3 0.050(8) 0.119(12) 0.102(11) 0.045(9) 0.018(7) 0.010(8)
C4 0.080(9) 0.069(8) 0.064(8) 0.000(6) 0.013(7) 0.037(7)
C5 0.039(5) 0.058(6) 0.074(7) 0.010(6) -0.001(5) -0.005(5)
C6 0.114(12) 0.053(7) 0.064(8) -0.002(6) 0.005(8) -0.013(7)
C7 0.071(9) 0.087(9) 0.065(8) -0.021(7) 0.005(7) 0.016(7)
C8 0.070(8) 0.053(7) 0.066(8) -0.024(5) -0.009(6) 0.025(6)
C9 0.072(10) 0.116(12) 0.083(10) -0.020(8) 0.013(8) 0.024(8)
C10 0.103(11) 0.038(6) 0.103(10) 0.000(6) 0.028(9) -0.011(7)
C11 0.071(11) 0.088(11) 0.22(2) 0.025(12) 0.032(12) -0.008(9)
C12 0.091(10) 0.058(8) 0.077(9) -0.021(6) -0.026(8) 0.008(7)
C13 0.085(10) 0.070(8) 0.100(10) -0.044(7) -0.028(8) 0.010(7)
C14 0.067(8) 0.080(8) 0.049(7) -0.011(6) -0.016(6) 0.008(7)
C15 0.067(9) 0.128(13) 0.100(10) -0.001(9) -0.001(8) -0.027(9)
C16 0.107(11) 0.065(8) 0.045(7) 0.009(5) 0.008(7) 0.016(7)
C17 0.135(15) 0.102(11) 0.095(11) 0.032(9) 0.061(11) 0.009(10)
B3 0.063(9) 0.039(7) 0.059(8) -0.009(5) 0.011(7) -0.008(6)
B4 0.061(9) 0.066(9) 0.048(7) 0.009(6) -0.005(6) -0.025(7)
B5 0.076(10) 0.067(9) 0.069(9) 0.022(7) 0.040(8) 0.002(7)
B6 0.108(13) 0.048(8) 0.056(8) -0.011(6) 0.033(8) -0.006(8)
B7 0.083(11) 0.063(9) 0.078(10) 0.030(7) 0.004(8) 0.016(8)
B8 0.111(13) 0.041(7) 0.081(10) 0.013(7) 0.016(9) 0.008(8)
B9 0.091(11) 0.065(9) 0.052(8) 0.018(6) 0.007(7) -0.015(8)
B10 0.135(16) 0.080(11) 0.035(7) -0.005(7) 0.008(9) -0.030(10)
B11 0.101(13) 0.116(13) 0.030(7) 0.000(7) -0.017(7) -0.053(11)
B12 0.068(10) 0.122(14) 0.057(9) 0.051(9) -0.019(8) -0.012(9)

loop_
_geom_bond_atom_site_label_1
_geom_bond_atom_site_label_2
_geom_bond_distance
_geom_bond_site_symmetry_2
_geom_bond_publ_flag
Pt1 P2 2.324(3) . ?
Pt1 Si2 2.351(3) . ?
Pt1 P1 2.363(2) . ?
Pt1 Si1 2.380(3) . ?
P1 C8 1.818(11) . ?
P1 C10 1.823(12) . ?
P1 C12 1.830(12) . ?
P2 O1 1.605(7) . ?
P2 C14 1.803(12) . ?
P2 C16 1.811(11) . ?
P2 Si2 2.588(4) . ?
Si1 C5 1.873(10) . ?
Si1 C4 1.884(10) . ?
Si1 C2 1.998(10) . ?
Si2 O1 1.738(7) . ?
Si2 C6 1.860(11) . ?
Si2 C7 1.879(12) . ?
C1 C3 1.509(15) . ?
C1 B6 1.664(17) . ?
C1 C2 1.674(15) . ?
C1 B4 1.690(16) . ?
C1 B5 1.703(16) . ?
C1 B3 1.725(16) . ?
C2 B11 1.704(15) . ?
C2 B6 1.705(15) . ?
C2 B3 1.709(14) . ?
C2 B7 1.717(16) . ?
C8 C9 1.511(17) . ?
C10 C11 1.510(19) . ?
C12 C13 1.508(15) . ?
C14 C15 1.508(17) . ?
C16 C17 1.523(18) . ?
B3 B7 1.73(2) . ?
B3 B4 1.764(18) . ?
B3 B8 1.769(18) . ?
B4 B8 1.71(2) . ?
B4 B5 1.753(19) . ?
B4 B9 1.760(18) . ?
B5 B10 1.74(2) . ?
B5 B9 1.78(2) . ?
B5 B6 1.794(19) . ?
B6 B11 1.74(2) . ?
B6 B10 1.768(18) . ?
B7 B11 1.77(2) . ?
B7 B12 1.77(2) . ?
B7 B8 1.79(2) . ?
B8 B9 1.71(2) . ?
B8 B12 1.77(2) . ?
B9 B12 1.71(2) . ?
B9 B10 1.79(2) . ?
B10 B11 1.72(2) . ?
B10 B12 1.76(2) . ?
B11 B12 1.77(2) . ?
